data_7041561
loop_
_publ_author_name
'Kilpatrick, Alexander F. R.'
'Cloke, F Geoffrey N'

_publ_section_title
;
 A base-free synthetic route to anti-bimetallic lanthanide pentalene
 complexes.
;
_journal_issue 17
_journal_name_full 'Dalton transactions (Cambridge, England : 2003)'
_journal_page_first 5587
_journal_page_last 5597
_journal_paper_doi 10.1039/c6dt04475a
_journal_volume 46
_journal_year 2017
_chemical_formula_moiety 'C22 H45 O3 Yb, B C24 F20'
_chemical_formula_sum 'C46 H45 B F20 O3 Yb'
_chemical_formula_weight 1209.67
_chemical_name_systematic '[Cp*Yb(OEt2)3][B(C6F5)4] '
_chemical_properties_physical ', Air-sensitive,Moisture-sensitive'
_space_group_crystal_system monoclinic
_space_group_IT_number 14
_space_group_name_Hall '-P 2ybc'
_space_group_name_H-M_alt 'P 1 21/c 1'
_symmetry_space_group_name_Hall '-P 2ybc'
_symmetry_space_group_name_H-M 'P 1 21/c 1'
_atom_sites_solution_hydrogens geom
_atom_sites_solution_primary direct
_atom_sites_solution_secondary difmap
_audit_creation_date 2016-11-21
_audit_creation_method
;
Olex2 1.2
(compiled 2016.11.07 svn.r3352 for OlexSys, GUI svn.r5261)
;
_audit_update_record
;
2016-11-22 deposited with the CCDC.
2016-12-22 downloaded from the CCDC.
;
_cell_angle_alpha 90
_cell_angle_beta 103.12(3)
_cell_angle_gamma 90
_cell_formula_units_Z 4
_cell_length_a 12.660(3)
_cell_length_b 28.204(6)
_cell_length_c 13.915(3)
_cell_measurement_reflns_used 79505
_cell_measurement_temperature 173(2)
_cell_measurement_theta_max 27.485
_cell_measurement_theta_min 0.998
_cell_volume 4839(2)
_computing_cell_refinement 'HKL Scalepack (Otwinowski & Minor 1997)'
_computing_data_collection 'Collect (Bruker AXS BV, 1997-2004)'
_computing_data_reduction 'HKL Denzo and Scalepack (Otwinowski & Minor 1997)'
_computing_molecular_graphics 'Ortep-3 (Farrugia, 1997)'
_computing_publication_material
;
OLEX2 (Dolomanov et al, 2009), SHELXL-2013 (Sheldrick, 2013), 
PLATON (Spek, 2003), WinGX (Farrugia, 2013)
;
_computing_structure_refinement 'ShelXL (Sheldrick, 2015)'
_computing_structure_solution 'SHELXL-97 (Sheldrick, 1997)'
_diffrn_ambient_temperature 173.15
_diffrn_detector_area_resol_mean 9
_diffrn_measured_fraction_theta_full 0.998
_diffrn_measured_fraction_theta_max 0.994
_diffrn_measurement_device_type KappaCCD
_diffrn_measurement_method 'CCD rotation images, thick slices'
_diffrn_radiation_type MoK\a
_diffrn_radiation_wavelength 0.71073
_diffrn_reflns_av_R_equivalents 0.0966
_diffrn_reflns_av_unetI/netI 0.0735
_diffrn_reflns_Laue_measured_fraction_full 0.998
_diffrn_reflns_Laue_measured_fraction_max 0.994
_diffrn_reflns_limit_h_max 16
_diffrn_reflns_limit_h_min -16
_diffrn_reflns_limit_k_max 36
_diffrn_reflns_limit_k_min -36
_diffrn_reflns_limit_l_max 17
_diffrn_reflns_limit_l_min -17
_diffrn_reflns_number 61011
_diffrn_reflns_point_group_measured_fraction_full 0.998
_diffrn_reflns_point_group_measured_fraction_max 0.994
_diffrn_reflns_theta_full 25.242
_diffrn_reflns_theta_max 27.472
_diffrn_reflns_theta_min 2.637
_exptl_absorpt_coefficient_mu 2.049
_exptl_absorpt_correction_T_max 0.9225
_exptl_absorpt_correction_T_min 0.8532
_exptl_absorpt_correction_type multi-scan
_exptl_absorpt_process_details 'SADABS 2007/2 (Sheldrick, G.M., 2007)'
_exptl_crystal_colour Yellow
_exptl_crystal_density_diffrn 1.661
_exptl_crystal_density_method 'not measured'
_exptl_crystal_description Block
_exptl_crystal_F_000 2400
_exptl_crystal_recrystallization_method 'Re-crystallisation from solvent: EteO / (Me3Si)2O '
_exptl_crystal_size_max 0.08
_exptl_crystal_size_mid 0.04
_exptl_crystal_size_min 0.04
_refine_diff_density_max 1.255
_refine_diff_density_min -0.986
_refine_diff_density_rms 0.122
_refine_ls_extinction_method none
_refine_ls_goodness_of_fit_ref 1.028
_refine_ls_hydrogen_treatment constr
_refine_ls_matrix_type full
_refine_ls_number_parameters 640
_refine_ls_number_reflns 11011
_refine_ls_number_restraints 0
_refine_ls_restrained_S_all 1.028
_refine_ls_R_factor_all 0.0930
_refine_ls_R_factor_gt 0.0470
_refine_ls_shift/su_max 0.001
_refine_ls_shift/su_mean 0.000
_refine_ls_structure_factor_coef Fsqd
_refine_ls_weighting_details 'w=1/[\s^2^(Fo^2^)+(0.0239P)^2^+7.6970P] where P=(Fo^2^+2Fc^2^)/3'
_refine_ls_weighting_scheme calc
_refine_ls_wR_factor_gt 0.0795
_refine_ls_wR_factor_ref 0.0921
_reflns_Friedel_coverage 0.000
_reflns_number_gt 7302
_reflns_number_total 11011
_reflns_threshold_expression 'I > 2\s(I)'
_cod_data_source_file c6dt04475a2.cif
_cod_data_source_block Compound4
_cod_depositor_comments 'Adding full bibliography for 7041560--7041563.cif.'
_cod_original_cell_volume 4838.8(18)
_cod_database_code 7041561
_shelx_space_group_comment
;
The symmetry employed for this shelxl refinement is uniquely defined
by the following loop, which should always be used as a source of
symmetry information in preference to the above space-group names.
They are only intended as comments.
;
_shelx_estimated_absorpt_t_max 0.923
_shelx_estimated_absorpt_t_min 0.853
_olex2_refinement_description
;
1. Fixed Uiso
 At 1.2 times of:
  All C(H,H) groups
 At 1.5 times of:
  All C(H,H,H) groups
2.a Secondary CH2 refined with riding coordinates:
 C11(H11A,H11B), C13(H13A,H13B), C15(H15A,H15B), C17(H17A,H17B), C18(H18A,
 H18B), C22(H22A,H22B)
2.b Me refined with riding coordinates:
 C6(H6A,H6B,H6C), C7(H7A,H7B,H7C), C8(H8A,H8B,H8C), C9(H9A,H9B,H9C), C12(H12A,
 H12B,H12C), C14(H14A,H14B,H14C), C16(H16A,H16B,H16C), C19(H19A,H19B,H19C),
 C20(H20A,H20B,H20C), C21(H21A,H21B,H21C), C23(H23A,H23B,H23C)
;
_shelx_shelxl_version_number 2016/4
_olex2_submission_special_instructions 'No special instructions were received'

loop_
_space_group_symop_operation_xyz
'x, y, z'
'-x, y+1/2, -z+1/2'
'-x, -y, -z'
'x, -y-1/2, z-1/2'

loop_
_atom_site_label
_atom_site_type_symbol
_atom_site_fract_x
_atom_site_fract_y
_atom_site_fract_z
_atom_site_U_iso_or_equiv
_atom_site_adp_type
_atom_site_occupancy
_atom_site_site_symmetry_order
_atom_site_calc_flag
_atom_site_refinement_flags_posn
C1 C 0.1774(4) 0.19026(15) 0.9110(3) 0.0372(11) Uani 1 1 d .
C2 C 0.0628(4) 0.19061(16) 0.8776(3) 0.0392(11) Uani 1 1 d .
C3 C 0.0365(4) 0.22146(16) 0.7948(4) 0.0416(12) Uani 1 1 d .
C4 C 0.1338(4) 0.24028(15) 0.7774(4) 0.0411(12) Uani 1 1 d .
C5 C 0.2213(4) 0.22090(16) 0.8498(4) 0.0413(12) Uani 1 1 d .
C6 C -0.0152(4) 0.16608(17) 0.9295(4) 0.0492(13) Uani 1 1 d .
H6A H -0.089851 0.171392 0.892395 0.074 Uiso 1 1 calc R
H6B H 0.000011 0.131980 0.933440 0.074 Uiso 1 1 calc R
H6C H -0.006194 0.179021 0.996239 0.074 Uiso 1 1 calc R
C7 C -0.0759(4) 0.23598(19) 0.7389(4) 0.0586(15) Uani 1 1 d .
H7A H -0.130402 0.218140 0.763957 0.088 Uiso 1 1 calc R
H7B H -0.086022 0.269997 0.747961 0.088 Uiso 1 1 calc R
H7C H -0.083960 0.229181 0.668513 0.088 Uiso 1 1 calc R
C8 C 0.1422(5) 0.27769(17) 0.7020(4) 0.0632(17) Uani 1 1 d .
H8A H 0.218768 0.284474 0.704859 0.095 Uiso 1 1 calc R
H8B H 0.107332 0.266206 0.635947 0.095 Uiso 1 1 calc R
H8C H 0.105934 0.306698 0.716219 0.095 Uiso 1 1 calc R
C9 C 0.3406(4) 0.2327(2) 0.8627(4) 0.0637(17) Uani 1 1 d .
H9A H 0.349818 0.254732 0.810720 0.096 Uiso 1 1 calc R
H9B H 0.367693 0.247489 0.927377 0.096 Uiso 1 1 calc R
H9C H 0.381483 0.203584 0.858401 0.096 Uiso 1 1 calc R
C11 C 0.0483(5) 0.18765(19) 0.5000(4) 0.0569(15) Uani 1 1 d .
H11A H 0.052232 0.221730 0.484046 0.068 Uiso 1 1 calc R
H11B H -0.015454 0.183205 0.529056 0.068 Uiso 1 1 calc R
C12 C 0.0312(5) 0.1603(2) 0.4076(4) 0.0660(17) Uani 1 1 d .
H12A H -0.035617 0.171034 0.362410 0.099 Uiso 1 1 calc R
H12B H 0.092760 0.165146 0.376897 0.099 Uiso 1 1 calc R
H12C H 0.024938 0.126544 0.421998 0.099 Uiso 1 1 calc R
C13 C 0.2475(5) 0.19211(19) 0.5566(4) 0.0602(15) Uani 1 1 d .
H13A H 0.292568 0.204258 0.619392 0.072 Uiso 1 1 calc R
H13B H 0.232436 0.218939 0.509605 0.072 Uiso 1 1 calc R
C14 C 0.3091(5) 0.1558(2) 0.5170(5) 0.0714(18) Uani 1 1 d .
H14A H 0.376711 0.169609 0.506698 0.107 Uiso 1 1 calc R
H14B H 0.325951 0.129416 0.563796 0.107 Uiso 1 1 calc R
H14C H 0.265768 0.144110 0.453915 0.107 Uiso 1 1 calc R
C15 C -0.1191(5) 0.1059(2) 0.6855(5) 0.0705(18) Uani 1 1 d .
H15A H -0.173320 0.105739 0.621867 0.085 Uiso 1 1 calc R
H15B H -0.121036 0.137558 0.715829 0.085 Uiso 1 1 calc R
C16 C -0.1503(5) 0.0683(2) 0.7536(4) 0.077(2) Uani 1 1 d .
H16A H -0.222894 0.075176 0.763634 0.115 Uiso 1 1 calc R
H16B H -0.150110 0.036944 0.723325 0.115 Uiso 1 1 calc R
H16C H -0.097814 0.068770 0.817307 0.115 Uiso 1 1 calc R
C17 C -0.0106(6) 0.0595(2) 0.5999(4) 0.075(2) Uani 1 1 d .
H17A H -0.061464 0.066257 0.536052 0.090 Uiso 1 1 calc R
H17B H -0.034988 0.030023 0.627034 0.090 Uiso 1 1 calc R
C18 C 0.2737(4) 0.05383(17) 0.8584(4) 0.0491(13) Uani 1 1 d .
H18A H 0.325329 0.056182 0.923396 0.059 Uiso 1 1 calc R
H18B H 0.291461 0.024930 0.824916 0.059 Uiso 1 1 calc R
C19 C 0.1005(6) 0.05232(19) 0.5834(4) 0.0725(19) Uani 1 1 d .
H19A H 0.099747 0.025917 0.537449 0.109 Uiso 1 1 calc R
H19B H 0.124217 0.081272 0.555491 0.109 Uiso 1 1 calc R
H19C H 0.150663 0.045078 0.646372 0.109 Uiso 1 1 calc R
C20 C 0.2408(4) 0.16494(18) 1.0010(4) 0.0493(13) Uani 1 1 d .
H20A H 0.191240 0.145943 1.030199 0.074 Uiso 1 1 calc R
H20B H 0.294669 0.144123 0.982178 0.074 Uiso 1 1 calc R
H20C H 0.277681 0.188266 1.049349 0.074 Uiso 1 1 calc R
C21 C 0.1600(4) 0.05038(18) 0.8729(4) 0.0526(14) Uani 1 1 d .
H21A H 0.153574 0.022338 0.912746 0.079 Uiso 1 1 calc R
H21B H 0.142981 0.078860 0.906757 0.079 Uiso 1 1 calc R
H21C H 0.109182 0.047674 0.808481 0.079 Uiso 1 1 calc R
C22 C 0.3910(4) 0.0994(2) 0.7785(4) 0.0548(14) Uani 1 1 d .
H22A H 0.390970 0.127226 0.735154 0.066 Uiso 1 1 calc R
H22B H 0.404892 0.070930 0.741651 0.066 Uiso 1 1 calc R
C23 C 0.4813(4) 0.1048(2) 0.8677(4) 0.0654(16) Uani 1 1 d .
H23A H 0.550273 0.107492 0.847347 0.098 Uiso 1 1 calc R
H23B H 0.469514 0.133371 0.903842 0.098 Uiso 1 1 calc R
H23C H 0.483458 0.076986 0.910350 0.098 Uiso 1 1 calc R
C24 C 0.5154(4) 0.91022(15) 0.7702(3) 0.0349(11) Uani 1 1 d .
C25 C 0.5332(4) 0.94709(16) 0.8378(3) 0.0369(11) Uani 1 1 d .
C26 C 0.6341(4) 0.96712(16) 0.8745(3) 0.0383(11) Uani 1 1 d .
C27 C 0.7228(4) 0.95049(17) 0.8453(4) 0.0426(12) Uani 1 1 d .
C28 C 0.7103(4) 0.91368(16) 0.7786(3) 0.0385(11) Uani 1 1 d .
C29 C 0.6088(4) 0.89507(15) 0.7441(3) 0.0349(11) Uani 1 1 d .
C30 C 0.3855(4) 0.83149(16) 0.7017(3) 0.0361(11) Uani 1 1 d .
C31 C 0.2988(4) 0.81147(16) 0.6339(4) 0.0412(12) Uani 1 1 d .
C32 C 0.2791(4) 0.76345(18) 0.6234(4) 0.0489(13) Uani 1 1 d .
C33 C 0.3457(4) 0.73247(17) 0.6855(4) 0.0528(14) Uani 1 1 d .
C34 C 0.4303(4) 0.75037(17) 0.7549(4) 0.0490(13) Uani 1 1 d .
C35 C 0.4493(4) 0.79840(17) 0.7616(4) 0.0424(12) Uani 1 1 d .
C36 C 0.3858(3) 0.91529(15) 0.6000(3) 0.0333(10) Uani 1 1 d .
C37 C 0.3702(4) 0.96386(16) 0.5880(3) 0.0376(11) Uani 1 1 d .
C38 C 0.3682(4) 0.98888(17) 0.5024(4) 0.0432(12) Uani 1 1 d .
C39 C 0.3870(4) 0.96528(18) 0.4213(4) 0.0446(13) Uani 1 1 d .
C40 C 0.4063(4) 0.91746(18) 0.4288(3) 0.0421(12) Uani 1 1 d .
C41 C 0.4052(4) 0.89372(16) 0.5156(3) 0.0372(11) Uani 1 1 d .
C42 C 0.2943(4) 0.90350(15) 0.7627(3) 0.0352(11) Uani 1 1 d .
C43 C 0.1939(4) 0.92267(16) 0.7192(4) 0.0406(12) Uani 1 1 d .
C44 C 0.1116(4) 0.93019(17) 0.7673(4) 0.0471(13) Uani 1 1 d .
C45 C 0.1261(4) 0.9183(2) 0.8644(4) 0.0536(14) Uani 1 1 d .
C46 C 0.2229(4) 0.8984(2) 0.9119(4) 0.0526(14) Uani 1 1 d .
C47 C 0.3024(4) 0.89112(17) 0.8609(4) 0.0409(12) Uani 1 1 d .
B1 B 0.3950(4) 0.88998(18) 0.7089(4) 0.0336(12) Uani 1 1 d .
F1 F 0.4242(2) 0.84644(9) 0.51292(19) 0.0468(7) Uani 1 1 d .
F2 F 0.4258(2) 0.89330(11) 0.3506(2) 0.0603(8) Uani 1 1 d .
F3 F 0.3895(3) 0.98828(11) 0.3379(2) 0.0635(9) Uani 1 1 d .
F4 F 0.3497(2) 1.03596(9) 0.4976(2) 0.0600(8) Uani 1 1 d .
F5 F 0.3550(2) 0.98999(9) 0.6660(2) 0.0464(7) Uani 1 1 d .
F6 F 0.0170(2) 0.95004(11) 0.7187(2) 0.0632(9) Uani 1 1 d .
F7 F 0.0475(3) 0.92657(13) 0.9133(3) 0.0771(10) Uani 1 1 d .
F8 F 0.5353(2) 0.81226(10) 0.8325(2) 0.0528(8) Uani 1 1 d .
F9 F 0.4957(3) 0.72010(10) 0.8171(3) 0.0697(10) Uani 1 1 d .
F10 F 0.3251(3) 0.68543(10) 0.6783(3) 0.0762(10) Uani 1 1 d .
F11 F 0.2279(2) 0.84008(9) 0.5720(2) 0.0482(7) Uani 1 1 d .
F12 F 0.1950(3) 0.74731(10) 0.5536(2) 0.0694(9) Uani 1 1 d .
F13 F 0.1703(2) 0.93524(9) 0.62181(19) 0.0467(7) Uani 1 1 d .
F14 F 0.3950(2) 0.87065(11) 0.91216(19) 0.0539(8) Uani 1 1 d .
F15 F 0.2385(3) 0.88631(13) 1.0076(2) 0.0754(10) Uani 1 1 d .
F16 F 0.4507(2) 0.96696(9) 0.87108(19) 0.0471(7) Uani 1 1 d .
F17 F 0.6444(2) 1.00391(9) 0.9385(2) 0.0521(7) Uani 1 1 d .
F18 F 0.8215(2) 0.96995(10) 0.8803(2) 0.0557(8) Uani 1 1 d .
F19 F 0.7964(2) 0.89726(10) 0.7477(2) 0.0563(8) Uani 1 1 d .
F20 F 0.6018(2) 0.85971(9) 0.6762(2) 0.0462(7) Uani 1 1 d .
Yb1 Yb 0.13870(2) 0.14865(2) 0.73515(2) 0.03498(7) Uani 1 1 d .
O1 O -0.0127(3) 0.09811(11) 0.6672(3) 0.0519(9) Uani 1 1 d .
O2 O 0.2840(3) 0.09502(11) 0.7998(2) 0.0424(8) Uani 1 1 d .
O3 O 0.1461(3) 0.17495(11) 0.5742(2) 0.0417(8) Uani 1 1 d .

loop_
_atom_site_aniso_label
_atom_site_aniso_U_11
_atom_site_aniso_U_22
_atom_site_aniso_U_33
_atom_site_aniso_U_23
_atom_site_aniso_U_13
_atom_site_aniso_U_12
C1 0.045(3) 0.031(2) 0.037(3) -0.007(2) 0.011(2) 0.000(2)
C2 0.046(3) 0.030(2) 0.042(3) -0.002(2) 0.011(2) 0.001(2)
C3 0.052(3) 0.034(3) 0.042(3) 0.002(2) 0.015(2) 0.005(2)
C4 0.064(4) 0.024(2) 0.040(3) -0.005(2) 0.023(3) -0.005(2)
C5 0.049(3) 0.034(3) 0.045(3) -0.014(2) 0.019(2) -0.007(2)
C6 0.054(3) 0.046(3) 0.052(3) 0.008(2) 0.020(3) 0.004(3)
C7 0.063(4) 0.048(3) 0.061(4) 0.005(3) 0.004(3) 0.018(3)
C8 0.103(5) 0.033(3) 0.061(4) -0.001(3) 0.034(3) -0.005(3)
C9 0.065(4) 0.058(4) 0.074(4) -0.030(3) 0.029(3) -0.023(3)
C11 0.067(4) 0.051(3) 0.050(4) 0.003(3) 0.008(3) 0.008(3)
C12 0.068(4) 0.065(4) 0.061(4) 0.002(3) 0.004(3) -0.006(3)
C13 0.062(4) 0.050(3) 0.074(4) 0.005(3) 0.027(3) -0.002(3)
C14 0.066(4) 0.086(5) 0.067(4) -0.004(3) 0.025(3) 0.007(4)
C15 0.044(4) 0.065(4) 0.091(5) 0.012(3) -0.010(3) -0.009(3)
C16 0.059(4) 0.101(5) 0.068(4) 0.006(4) 0.008(3) -0.029(4)
C17 0.097(6) 0.058(4) 0.055(4) -0.001(3) -0.014(4) -0.024(4)
C18 0.058(4) 0.042(3) 0.043(3) 0.010(2) 0.002(3) 0.006(3)
C19 0.117(6) 0.037(3) 0.054(4) -0.004(3) -0.001(4) -0.005(4)
C20 0.052(3) 0.056(3) 0.036(3) -0.008(2) 0.003(2) 0.011(3)
C21 0.061(4) 0.048(3) 0.047(3) 0.005(2) 0.007(3) 0.004(3)
C22 0.061(4) 0.057(3) 0.046(3) -0.005(3) 0.012(3) -0.003(3)
C23 0.051(4) 0.072(4) 0.069(4) -0.003(3) 0.003(3) 0.001(3)
C24 0.037(3) 0.033(2) 0.033(3) 0.007(2) 0.003(2) 0.000(2)
C25 0.034(3) 0.039(3) 0.038(3) 0.008(2) 0.009(2) 0.007(2)
C26 0.046(3) 0.030(2) 0.036(3) 0.003(2) 0.004(2) -0.004(2)
C27 0.042(3) 0.037(3) 0.045(3) 0.011(2) 0.001(2) -0.005(2)
C28 0.035(3) 0.037(3) 0.044(3) 0.011(2) 0.010(2) 0.006(2)
C29 0.037(3) 0.030(2) 0.037(3) -0.001(2) 0.006(2) -0.001(2)
C30 0.036(3) 0.035(2) 0.039(3) 0.007(2) 0.014(2) -0.002(2)
C31 0.035(3) 0.034(3) 0.053(3) 0.006(2) 0.007(2) 0.002(2)
C32 0.038(3) 0.044(3) 0.063(4) -0.002(3) 0.008(3) -0.009(2)
C33 0.050(3) 0.032(3) 0.079(4) 0.004(3) 0.020(3) -0.003(2)
C34 0.049(3) 0.034(3) 0.065(4) 0.018(3) 0.014(3) 0.007(2)
C35 0.036(3) 0.040(3) 0.051(3) 0.011(2) 0.008(2) 0.002(2)
C36 0.031(2) 0.033(2) 0.035(3) 0.001(2) 0.004(2) -0.004(2)
C37 0.035(3) 0.034(2) 0.042(3) -0.001(2) 0.004(2) -0.004(2)
C38 0.039(3) 0.034(3) 0.053(3) 0.013(2) 0.001(2) -0.007(2)
C39 0.041(3) 0.049(3) 0.040(3) 0.016(2) 0.002(2) -0.013(2)
C40 0.038(3) 0.058(3) 0.031(3) -0.004(2) 0.008(2) -0.009(2)
C41 0.032(3) 0.037(3) 0.040(3) 0.002(2) 0.003(2) -0.005(2)
C42 0.035(3) 0.033(2) 0.035(3) 0.002(2) 0.003(2) 0.000(2)
C43 0.041(3) 0.038(3) 0.041(3) 0.006(2) 0.003(2) -0.003(2)
C44 0.035(3) 0.042(3) 0.064(4) 0.006(3) 0.012(3) 0.001(2)
C45 0.047(3) 0.060(4) 0.061(4) 0.011(3) 0.027(3) 0.001(3)
C46 0.050(3) 0.065(4) 0.046(3) 0.013(3) 0.016(3) -0.001(3)
C47 0.033(3) 0.048(3) 0.040(3) 0.003(2) 0.006(2) 0.002(2)
B1 0.034(3) 0.030(3) 0.034(3) 0.003(2) 0.003(2) 0.001(2)
F1 0.0559(18) 0.0391(16) 0.0473(17) -0.0040(13) 0.0158(13) 0.0000(14)
F2 0.069(2) 0.074(2) 0.0419(18) -0.0026(16) 0.0201(15) -0.0070(17)
F3 0.070(2) 0.073(2) 0.0453(19) 0.0258(16) 0.0076(15) -0.0165(17)
F4 0.066(2) 0.0337(16) 0.077(2) 0.0176(14) 0.0086(16) -0.0035(14)
F5 0.0571(18) 0.0309(14) 0.0508(18) -0.0017(13) 0.0113(14) -0.0008(13)
F6 0.0367(17) 0.069(2) 0.085(2) 0.0187(18) 0.0141(16) 0.0130(16)
F7 0.060(2) 0.098(3) 0.086(3) 0.021(2) 0.043(2) 0.0126(19)
F8 0.0440(17) 0.0501(17) 0.0564(19) 0.0175(14) -0.0053(14) -0.0005(14)
F9 0.059(2) 0.0448(18) 0.103(3) 0.0319(17) 0.0136(18) 0.0087(16)
F10 0.075(2) 0.0307(16) 0.121(3) 0.0016(17) 0.018(2) -0.0054(16)
F11 0.0426(16) 0.0434(17) 0.0524(18) 0.0055(13) -0.0023(13) -0.0071(13)
F12 0.062(2) 0.0486(19) 0.088(2) -0.0061(17) -0.0031(18) -0.0166(16)
F13 0.0401(16) 0.0505(17) 0.0451(18) 0.0084(13) 0.0003(13) 0.0033(13)
F14 0.0453(18) 0.076(2) 0.0383(17) 0.0178(15) 0.0046(13) 0.0119(15)
F15 0.067(2) 0.114(3) 0.051(2) 0.026(2) 0.0265(17) 0.007(2)
F16 0.0454(17) 0.0487(16) 0.0465(17) -0.0096(13) 0.0089(13) 0.0051(13)
F17 0.0584(19) 0.0396(16) 0.0518(18) -0.0081(13) -0.0010(14) -0.0050(14)
F18 0.0421(18) 0.0542(18) 0.064(2) 0.0010(15) -0.0010(14) -0.0106(14)
F19 0.0367(17) 0.0559(19) 0.079(2) -0.0023(16) 0.0181(15) 0.0028(14)
F20 0.0438(16) 0.0439(17) 0.0513(18) -0.0069(13) 0.0120(13) -0.0005(13)
Yb1 0.03938(12) 0.02653(10) 0.03618(12) 0.00016(10) 0.00264(8) -0.00237(10)
O1 0.052(2) 0.0358(19) 0.057(2) 0.0032(16) -0.0087(18) -0.0126(17)
O2 0.048(2) 0.0397(19) 0.0356(19) 0.0025(15) 0.0016(15) 0.0071(16)
O3 0.046(2) 0.0376(18) 0.042(2) 0.0038(15) 0.0098(16) 0.0031(16)

loop_
_atom_type_symbol
_atom_type_description
_atom_type_scat_dispersion_real
_atom_type_scat_dispersion_imag
_atom_type_scat_source
C C 0.0033 0.0016 'International Tables Vol C Tables 4.2.6.8 and 6.1.1.4'
H H 0.0000 0.0000 'International Tables Vol C Tables 4.2.6.8 and 6.1.1.4'
B B 0.0013 0.0007 'International Tables Vol C Tables 4.2.6.8 and 6.1.1.4'
F F 0.0171 0.0103 'International Tables Vol C Tables 4.2.6.8 and 6.1.1.4'
Yb Yb -0.3850 5.5486 'International Tables Vol C Tables 4.2.6.8 and 6.1.1.4'
O O 0.0106 0.0060 'International Tables Vol C Tables 4.2.6.8 and 6.1.1.4'

loop_
_geom_angle_atom_site_label_1
_geom_angle_atom_site_label_2
_geom_angle_atom_site_label_3
_geom_angle
C2 C1 C20 126.0(4)
C2 C1 Yb1 74.9(3)
C5 C1 C2 108.1(4)
C5 C1 C20 125.7(5)
C5 C1 Yb1 74.3(3)
C20 C1 Yb1 120.6(3)
C1 C2 C3 107.7(4)
C1 C2 C6 124.6(4)
C1 C2 Yb1 74.1(3)
C3 C2 C6 127.4(4)
C3 C2 Yb1 74.2(3)
C6 C2 Yb1 122.3(3)
C2 C3 C7 127.0(5)
C2 C3 Yb1 74.9(3)
C4 C3 C2 108.4(4)
C4 C3 C7 124.4(5)
C4 C3 Yb1 74.4(3)
C7 C3 Yb1 121.0(3)
C3 C4 C5 107.6(4)
C3 C4 C8 125.7(5)
C3 C4 Yb1 74.8(3)
C5 C4 C8 126.4(5)
C5 C4 Yb1 74.3(3)
C8 C4 Yb1 121.2(3)
C1 C5 C4 108.1(4)
C1 C5 C9 125.5(5)
C1 C5 Yb1 74.8(3)
C4 C5 C9 126.3(5)
C4 C5 Yb1 74.5(3)
C9 C5 Yb1 119.1(3)
C2 C6 H6A 109.5
C2 C6 H6B 109.5
C2 C6 H6C 109.5
H6A C6 H6B 109.5
H6A C6 H6C 109.5
H6B C6 H6C 109.5
C3 C7 H7A 109.5
C3 C7 H7B 109.5
C3 C7 H7C 109.5
H7A C7 H7B 109.5
H7A C7 H7C 109.5
H7B C7 H7C 109.5
C4 C8 H8A 109.5
C4 C8 H8B 109.5
C4 C8 H8C 109.5
H8A C8 H8B 109.5
H8A C8 H8C 109.5
H8B C8 H8C 109.5
C5 C9 H9A 109.5
C5 C9 H9B 109.5
C5 C9 H9C 109.5
H9A C9 H9B 109.5
H9A C9 H9C 109.5
H9B C9 H9C 109.5
H11A C11 H11B 107.5
C12 C11 H11A 108.5
C12 C11 H11B 108.5
O3 C11 H11A 108.5
O3 C11 H11B 108.5
O3 C11 C12 114.9(5)
C11 C12 H12A 109.5
C11 C12 H12B 109.5
C11 C12 H12C 109.5
H12A C12 H12B 109.5
H12A C12 H12C 109.5
H12B C12 H12C 109.5
H13A C13 H13B 107.7
C14 C13 H13A 108.9
C14 C13 H13B 108.9
O3 C13 H13A 108.9
O3 C13 H13B 108.9
O3 C13 C14 113.5(5)
C13 C14 H14A 109.5
C13 C14 H14B 109.5
C13 C14 H14C 109.5
H14A C14 H14B 109.5
H14A C14 H14C 109.5
H14B C14 H14C 109.5
H15A C15 H15B 107.8
C16 C15 H15A 109.1
C16 C15 H15B 109.1
O1 C15 H15A 109.1
O1 C15 H15B 109.1
O1 C15 C16 112.7(5)
C15 C16 H16A 109.5
C15 C16 H16B 109.5
C15 C16 H16C 109.5
H16A C16 H16B 109.5
H16A C16 H16C 109.5
H16B C16 H16C 109.5
H17A C17 H17B 108.0
C19 C17 H17A 109.4
C19 C17 H17B 109.4
O1 C17 H17A 109.4
O1 C17 H17B 109.4
O1 C17 C19 111.1(5)
H18A C18 H18B 108.2
C21 C18 H18A 109.7
C21 C18 H18B 109.7
O2 C18 H18A 109.7
O2 C18 H18B 109.7
O2 C18 C21 109.9(4)
C17 C19 H19A 109.5
C17 C19 H19B 109.5
C17 C19 H19C 109.5
H19A C19 H19B 109.5
H19A C19 H19C 109.5
H19B C19 H19C 109.5
C1 C20 H20A 109.5
C1 C20 H20B 109.5
C1 C20 H20C 109.5
H20A C20 H20B 109.5
H20A C20 H20C 109.5
H20B C20 H20C 109.5
C18 C21 H21A 109.5
C18 C21 H21B 109.5
C18 C21 H21C 109.5
H21A C21 H21B 109.5
H21A C21 H21C 109.5
H21B C21 H21C 109.5
H22A C22 H22B 107.6
C23 C22 H22A 108.7
C23 C22 H22B 108.7
O2 C22 H22A 108.7
O2 C22 H22B 108.7
O2 C22 C23 114.4(4)
C22 C23 H23A 109.5
C22 C23 H23B 109.5
C22 C23 H23C 109.5
H23A C23 H23B 109.5
H23A C23 H23C 109.5
H23B C23 H23C 109.5
C25 C24 B1 126.3(4)
C29 C24 C25 113.2(4)
C29 C24 B1 119.8(4)
C26 C25 C24 123.4(4)
F16 C25 C24 121.5(4)
F16 C25 C26 115.0(4)
C27 C26 C25 120.3(4)
F17 C26 C25 119.9(4)
F17 C26 C27 119.8(4)
C26 C27 C28 119.0(5)
F18 C27 C26 120.7(5)
F18 C27 C28 120.3(5)
C29 C28 C27 118.7(4)
F19 C28 C27 119.9(4)
F19 C28 C29 121.4(4)
C28 C29 C24 125.5(4)
F20 C29 C24 119.0(4)
F20 C29 C28 115.5(4)
C31 C30 B1 118.7(4)
C35 C30 C31 113.4(4)
C35 C30 B1 127.7(4)
C32 C31 C30 124.5(5)
F11 C31 C30 119.6(4)
F11 C31 C32 116.0(4)
C33 C32 C31 119.1(5)
F12 C32 C31 120.2(5)
F12 C32 C33 120.6(5)
C34 C33 C32 118.7(5)
F10 C33 C32 119.8(5)
F10 C33 C34 121.5(5)
C33 C34 C35 120.6(5)
F9 C34 C33 119.1(4)
F9 C34 C35 120.3(5)
C34 C35 C30 123.7(5)
F8 C35 C30 120.6(4)
F8 C35 C34 115.7(4)
C37 C36 C41 112.1(4)
C37 C36 B1 121.0(4)
C41 C36 B1 126.5(4)
C38 C37 C36 125.7(5)
F5 C37 C36 118.7(4)
F5 C37 C38 115.7(4)
C39 C38 C37 119.2(4)
F4 C38 C37 121.0(5)
F4 C38 C39 119.8(4)
C40 C39 C38 118.3(4)
F3 C39 C38 121.3(5)
F3 C39 C40 120.4(5)
C39 C40 C41 120.4(5)
F2 C40 C39 119.8(4)
F2 C40 C41 119.9(5)
C40 C41 C36 124.3(4)
F1 C41 C36 121.2(4)
F1 C41 C40 114.5(4)
C43 C42 C47 112.5(4)
C43 C42 B1 127.8(4)
C47 C42 B1 119.4(4)
C44 C43 C42 124.6(5)
F13 C43 C42 120.4(4)
F13 C43 C44 115.0(4)
C45 C44 C43 119.8(5)
F6 C44 C43 120.1(5)
F6 C44 C45 120.1(5)
C44 C45 C46 118.8(5)
F7 C45 C44 120.6(5)
F7 C45 C46 120.5(5)
C47 C46 C45 119.4(5)
F15 C46 C45 119.7(5)
F15 C46 C47 120.9(5)
C46 C47 C42 124.8(5)
F14 C47 C42 119.1(4)
F14 C47 C46 116.1(4)
C30 B1 C24 114.6(4)
C30 B1 C42 101.7(4)
C36 B1 C24 100.7(3)
C36 B1 C30 112.7(4)
C36 B1 C42 114.3(4)
C42 B1 C24 113.3(4)
C1 Yb1 C2 30.93(14)
C1 Yb1 C3 51.12(15)
C3 Yb1 C2 30.94(14)
C4 Yb1 C1 51.30(14)
C4 Yb1 C2 51.17(14)
C4 Yb1 C3 30.83(14)
C5 Yb1 C1 30.88(14)
C5 Yb1 C2 51.08(14)
C5 Yb1 C3 51.11(15)
C5 Yb1 C4 31.18(15)
O1 Yb1 C1 126.00(14)
O1 Yb1 C2 99.52(14)
O1 Yb1 C3 100.34(14)
O1 Yb1 C4 127.44(15)
O1 Yb1 C5 149.62(14)
O2 Yb1 C1 88.16(13)
O2 Yb1 C2 112.16(13)
O2 Yb1 C3 139.27(13)
O2 Yb1 C4 125.91(14)
O2 Yb1 C5 95.45(14)
O2 Yb1 O1 104.44(11)
O3 Yb1 C1 133.65(13)
O3 Yb1 C2 131.17(12)
O3 Yb1 C3 100.32(13)
O3 Yb1 C4 85.01(13)
O3 Yb1 C5 103.41(13)
O3 Yb1 O1 90.75(12)
O3 Yb1 O2 111.04(11)
C15 O1 Yb1 122.2(3)
C17 O1 C15 112.7(4)
C17 O1 Yb1 125.0(4)
C18 O2 C22 113.0(4)
C18 O2 Yb1 124.1(3)
C22 O2 Yb1 122.8(3)
C11 O3 Yb1 122.1(3)
C13 O3 C11 116.1(4)
C13 O3 Yb1 119.4(3)

loop_
_geom_bond_atom_site_label_1
_geom_bond_atom_site_label_2
_geom_bond_distance
C1 C2 1.420(6)
C1 C5 1.414(6)
C1 C20 1.505(6)
C1 Yb1 2.657(4)
C2 C3 1.421(6)
C2 C6 1.517(6)
C2 Yb1 2.668(5)
C3 C4 1.412(7)
C3 C7 1.515(7)
C3 Yb1 2.659(5)
C4 C5 1.426(7)
C4 C8 1.509(7)
C4 Yb1 2.654(4)
C5 C9 1.517(7)
C5 Yb1 2.652(4)
C6 H6A 0.9800
C6 H6B 0.9800
C6 H6C 0.9800
C7 H7A 0.9800
C7 H7B 0.9800
C7 H7C 0.9800
C8 H8A 0.9800
C8 H8B 0.9800
C8 H8C 0.9800
C9 H9A 0.9800
C9 H9B 0.9800
C9 H9C 0.9800
C11 H11A 0.9900
C11 H11B 0.9900
C11 C12 1.472(7)
C11 O3 1.465(6)
C12 H12A 0.9800
C12 H12B 0.9800
C12 H12C 0.9800
C13 H13A 0.9900
C13 H13B 0.9900
C13 C14 1.469(7)
C13 O3 1.443(6)
C14 H14A 0.9800
C14 H14B 0.9800
C14 H14C 0.9800
C15 H15A 0.9900
C15 H15B 0.9900
C15 C16 1.531(8)
C15 O1 1.443(7)
C16 H16A 0.9800
C16 H16B 0.9800
C16 H16C 0.9800
C17 H17A 0.9900
C17 H17B 0.9900
C17 C19 1.490(8)
C17 O1 1.442(7)
C18 H18A 0.9900
C18 H18B 0.9900
C18 C21 1.501(7)
C18 O2 1.443(5)
C19 H19A 0.9800
C19 H19B 0.9800
C19 H19C 0.9800
C20 H20A 0.9800
C20 H20B 0.9800
C20 H20C 0.9800
C21 H21A 0.9800
C21 H21B 0.9800
C21 H21C 0.9800
C22 H22A 0.9900
C22 H22B 0.9900
C22 C23 1.492(7)
C22 O2 1.455(6)
C23 H23A 0.9800
C23 H23B 0.9800
C23 H23C 0.9800
C24 C25 1.386(6)
C24 C29 1.380(6)
C24 B1 1.670(7)
C25 C26 1.384(6)
C25 F16 1.356(5)
C26 C27 1.362(7)
C26 F17 1.354(5)
C27 C28 1.377(7)
C27 F18 1.350(5)
C28 C29 1.371(6)
C28 F19 1.341(5)
C29 F20 1.364(5)
C30 C31 1.394(6)
C30 C35 1.383(6)
C30 B1 1.656(7)
C31 C32 1.379(6)
C31 F11 1.360(5)
C32 C33 1.375(7)
C32 F12 1.346(6)
C33 C34 1.366(7)
C33 F10 1.351(5)
C34 C35 1.376(6)
C34 F9 1.356(5)
C35 F8 1.350(5)
C36 C37 1.389(6)
C36 C41 1.394(6)
C36 B1 1.655(7)
C37 C38 1.379(6)
C37 F5 1.361(5)
C38 C39 1.377(7)
C38 F4 1.347(5)
C39 C40 1.370(7)
C39 F3 1.336(5)
C40 C41 1.383(6)
C40 F2 1.353(5)
C41 F1 1.357(5)
C42 C43 1.387(6)
C42 C47 1.391(6)
C42 B1 1.663(7)
C43 C44 1.376(7)
C43 F13 1.367(5)
C44 C45 1.363(7)
C44 F6 1.355(5)
C45 C46 1.373(7)
C45 F7 1.348(6)
C46 C47 1.373(7)
C46 F15 1.345(6)
C47 F14 1.355(5)
Yb1 O1 2.403(3)
Yb1 O2 2.394(3)
Yb1 O3 2.381(3)

loop_
_geom_torsion_atom_site_label_1
_geom_torsion_atom_site_label_2
_geom_torsion_atom_site_label_3
_geom_torsion_atom_site_label_4
_geom_torsion
C1 C2 C3 C4 -0.3(5)
C1 C2 C3 C7 -175.2(5)
C1 C2 C3 Yb1 67.1(3)
C2 C1 C5 C4 -0.3(5)
C2 C1 C5 C9 176.9(4)
C2 C1 C5 Yb1 -67.9(3)
C2 C3 C4 C5 0.1(5)
C2 C3 C4 C8 -174.5(4)
C2 C3 C4 Yb1 67.7(3)
C3 C4 C5 C1 0.1(5)
C3 C4 C5 C9 -177.1(4)
C3 C4 C5 Yb1 67.9(3)
C5 C1 C2 C3 0.4(5)
C5 C1 C2 C6 -173.8(4)
C5 C1 C2 Yb1 67.5(3)
C6 C2 C3 C4 173.7(4)
C6 C2 C3 C7 -1.2(8)
C6 C2 C3 Yb1 -118.9(5)
C7 C3 C4 C5 175.2(4)
C7 C3 C4 C8 0.6(8)
C7 C3 C4 Yb1 -117.2(5)
C8 C4 C5 C1 174.7(4)
C8 C4 C5 C9 -2.5(8)
C8 C4 C5 Yb1 -117.5(5)
C12 C11 O3 C13 76.0(6)
C12 C11 O3 Yb1 -121.8(4)
C14 C13 O3 C11 -101.7(6)
C14 C13 O3 Yb1 95.6(5)
C16 C15 O1 C17 74.7(6)
C16 C15 O1 Yb1 -109.2(5)
C19 C17 O1 C15 -179.6(5)
C19 C17 O1 Yb1 4.4(6)
C20 C1 C2 C3 175.7(4)
C20 C1 C2 C6 1.6(7)
C20 C1 C2 Yb1 -117.1(4)
C20 C1 C5 C4 -175.7(4)
C20 C1 C5 C9 1.5(7)
C20 C1 C5 Yb1 116.7(4)
C21 C18 O2 C22 -177.1(4)
C21 C18 O2 Yb1 -0.5(5)
C23 C22 O2 C18 -61.5(6)
C23 C22 O2 Yb1 121.8(4)
C24 C25 C26 C27 -0.7(7)
C24 C25 C26 F17 178.3(4)
C25 C24 C29 C28 -0.7(7)
C25 C24 C29 F20 -178.4(4)
C25 C24 B1 C30 -137.5(4)
C25 C24 B1 C36 101.2(5)
C25 C24 B1 C42 -21.3(6)
C25 C26 C27 C28 0.2(7)
C25 C26 C27 F18 179.7(4)
C26 C27 C28 C29 -0.1(7)
C26 C27 C28 F19 179.0(4)
C27 C28 C29 C24 0.3(7)
C27 C28 C29 F20 178.1(4)
C29 C24 C25 C26 0.8(6)
C29 C24 C25 F16 179.2(4)
C29 C24 B1 C30 52.8(6)
C29 C24 B1 C36 -68.5(5)
C29 C24 B1 C42 169.0(4)
C30 C31 C32 C33 2.6(8)
C30 C31 C32 F12 -178.0(5)
C31 C30 C35 C34 0.5(7)
C31 C30 C35 F8 -178.7(4)
C31 C30 B1 C24 -165.3(4)
C31 C30 B1 C36 -50.9(6)
C31 C30 B1 C42 72.0(5)
C31 C32 C33 C34 -0.9(8)
C31 C32 C33 F10 177.7(5)
C32 C33 C34 C35 -0.9(8)
C32 C33 C34 F9 179.3(5)
C33 C34 C35 C30 1.1(8)
C33 C34 C35 F8 -179.7(5)
C35 C30 C31 C32 -2.4(7)
C35 C30 C31 F11 178.4(4)
C35 C30 B1 C24 20.6(7)
C35 C30 B1 C36 135.1(5)
C35 C30 B1 C42 -102.1(5)
C36 C37 C38 C39 -2.6(7)
C36 C37 C38 F4 178.3(4)
C37 C36 C41 C40 -1.4(7)
C37 C36 C41 F1 178.9(4)
C37 C36 B1 C24 -70.3(5)
C37 C36 B1 C30 167.0(4)
C37 C36 B1 C42 51.5(6)
C37 C38 C39 C40 0.4(7)
C37 C38 C39 F3 -177.7(4)
C38 C39 C40 C41 1.0(7)
C38 C39 C40 F2 -179.6(4)
C39 C40 C41 C36 -0.5(7)
C39 C40 C41 F1 179.2(4)
C41 C36 C37 C38 3.0(7)
C41 C36 C37 F5 -177.2(4)
C41 C36 B1 C24 101.3(5)
C41 C36 B1 C30 -21.4(6)
C41 C36 B1 C42 -136.9(4)
C42 C43 C44 C45 -0.3(8)
C42 C43 C44 F6 178.7(4)
C43 C42 C47 C46 -2.4(7)
C43 C42 C47 F14 178.1(4)
C43 C42 B1 C24 132.1(5)
C43 C42 B1 C30 -104.3(5)
C43 C42 B1 C36 17.4(7)
C43 C44 C45 C46 -0.9(8)
C43 C44 C45 F7 178.3(5)
C44 C45 C46 C47 0.3(8)
C44 C45 C46 F15 -179.8(5)
C45 C46 C47 C42 1.4(8)
C45 C46 C47 F14 -179.0(5)
C47 C42 C43 C44 1.8(7)
C47 C42 C43 F13 -177.6(4)
C47 C42 B1 C24 -54.3(5)
C47 C42 B1 C30 69.2(5)
C47 C42 B1 C36 -169.0(4)
B1 C24 C25 C26 -169.4(4)
B1 C24 C25 F16 8.9(7)
B1 C24 C29 C28 170.3(4)
B1 C24 C29 F20 -7.4(6)
B1 C30 C31 C32 -177.3(5)
B1 C30 C31 F11 3.5(7)
B1 C30 C35 C34 174.8(5)
B1 C30 C35 F8 -4.3(7)
B1 C36 C37 C38 175.7(4)
B1 C36 C37 F5 -4.5(6)
B1 C36 C41 C40 -173.7(4)
B1 C36 C41 F1 6.7(7)
B1 C42 C43 C44 175.7(5)
B1 C42 C43 F13 -3.7(7)
B1 C42 C47 C46 -176.9(5)
B1 C42 C47 F14 3.6(6)
F2 C40 C41 C36 -179.9(4)
F2 C40 C41 F1 -0.2(6)
F3 C39 C40 C41 179.2(4)
F3 C39 C40 F2 -1.4(7)
F4 C38 C39 C40 179.5(4)
F4 C38 C39 F3 1.4(7)
F5 C37 C38 C39 177.6(4)
F5 C37 C38 F4 -1.5(6)
F6 C44 C45 C46 -179.8(5)
F6 C44 C45 F7 -0.7(8)
F7 C45 C46 C47 -178.8(5)
F7 C45 C46 F15 1.0(8)
F9 C34 C35 C30 -179.1(4)
F9 C34 C35 F8 0.1(7)
F10 C33 C34 C35 -179.4(5)
F10 C33 C34 F9 0.8(8)
F11 C31 C32 C33 -178.1(5)
F11 C31 C32 F12 1.3(7)
F12 C32 C33 C34 179.7(5)
F12 C32 C33 F10 -1.7(8)
F13 C43 C44 C45 179.2(4)
F13 C43 C44 F6 -1.9(7)
F15 C46 C47 C42 -178.4(5)
F15 C46 C47 F14 1.1(7)
F16 C25 C26 C27 -179.1(4)
F16 C25 C26 F17 -0.2(6)
F17 C26 C27 C28 -178.7(4)
F17 C26 C27 F18 0.7(7)
F18 C27 C28 C29 -179.5(4)
F18 C27 C28 F19 -0.4(7)
F19 C28 C29 C24 -178.7(4)
F19 C28 C29 F20 -0.9(6)
Yb1 C1 C2 C3 -67.2(3)
Yb1 C1 C2 C6 118.7(4)
Yb1 C1 C5 C4 67.6(3)
Yb1 C1 C5 C9 -115.2(4)
Yb1 C2 C3 C4 -67.4(3)
Yb1 C2 C3 C7 117.7(5)
Yb1 C3 C4 C5 -67.6(3)
Yb1 C3 C4 C8 117.7(5)
Yb1 C4 C5 C1 -67.8(3)
Yb1 C4 C5 C9 115.0(5)
